data_4332519
loop_
_publ_author_name
'Huang, Bor-Hunn'
'Ko, Bao-Tsan'
'Athar, Taimur'
'Lin, Chu-Chieh'

_publ_section_title
;
 Synthesis, Characterization, and Structural Determination of Polynuclear
 Lithium Aggregates and Factors Affecting Their Aggregation
;
_journal_issue 18
_journal_name_full 'Inorganic Chemistry'
_journal_page_first 7348
_journal_page_last 7356
_journal_paper_doi 10.1021/ic060467w
_journal_volume 45
_journal_year 2006
_chemical_formula_sum 'C76 H121 Li5 O8'
_chemical_formula_weight 1197.43
_chemical_name_systematic
; 
 ? 
;
_space_group_IT_number 19
_symmetry_cell_setting orthorhombic
_symmetry_space_group_name_Hall 'P 2ac 2ab'
_symmetry_space_group_name_H-M 'P 21 21 21'
_atom_sites_solution_hydrogens geom
_atom_sites_solution_primary direct
_atom_sites_solution_secondary difmap
_audit_creation_method SHELXL-97
_cell_angle_alpha 90.00
_cell_angle_beta 90.00
_cell_angle_gamma 90.00
_cell_formula_units_Z 4
_cell_length_a 13.6569(9)
_cell_length_b 19.4510(13)
_cell_length_c 29.4656(18)
_cell_measurement_reflns_used 7339
_cell_measurement_temperature 293(2)
_cell_measurement_theta_max 22.043
_cell_measurement_theta_min 2.207
_cell_volume 7827.3(9)
_computing_cell_refinement 'Bruker SMART'
_computing_data_collection 'Bruker SMART'
_computing_data_reduction 'Bruker SHELXTL'
_computing_molecular_graphics 'Bruker SHELXTL'
_computing_publication_material 'Bruker SHELXTL'
_computing_structure_refinement 'SHELXL-97 (Sheldrick, 1997)'
_computing_structure_solution 'SHELXS-97 (Sheldrick, 1990)'
_diffrn_ambient_temperature 293(2)
_diffrn_measured_fraction_theta_full 0.998
_diffrn_measured_fraction_theta_max 0.998
_diffrn_measurement_device_type 'CCD area detector'
_diffrn_measurement_method 'phi and omega scans'
_diffrn_radiation_monochromator graphite
_diffrn_radiation_source 'fine-focus sealed tube'
_diffrn_radiation_type MoK\a
_diffrn_radiation_wavelength 0.71073
_diffrn_reflns_av_R_equivalents 0.0516
_diffrn_reflns_av_sigmaI/netI 0.0674
_diffrn_reflns_limit_h_max 16
_diffrn_reflns_limit_h_min -16
_diffrn_reflns_limit_k_max 23
_diffrn_reflns_limit_k_min -23
_diffrn_reflns_limit_l_max 28
_diffrn_reflns_limit_l_min -36
_diffrn_reflns_number 44560
_diffrn_reflns_theta_full 26.01
_diffrn_reflns_theta_max 26.01
_diffrn_reflns_theta_min 1.73
_exptl_absorpt_coefficient_mu 0.062
_exptl_absorpt_correction_T_max 1.000
_exptl_absorpt_correction_T_min 0.663
_exptl_absorpt_correction_type SADABS
_exptl_crystal_colour colorless
_exptl_crystal_density_diffrn 1.016
_exptl_crystal_density_method 'not measured'
_exptl_crystal_description parallelpiped
_exptl_crystal_F_000 2624
_exptl_crystal_size_max 0.60
_exptl_crystal_size_mid 0.56
_exptl_crystal_size_min 0.45
_refine_diff_density_max 0.441
_refine_diff_density_min -0.231
_refine_diff_density_rms 0.040
_refine_ls_abs_structure_details 'Flack H D (1983), Acta Cryst. A39, 876-881'
_refine_ls_abs_structure_Flack 1(2)
_refine_ls_extinction_coef 0.00112(17)
_refine_ls_extinction_expression Fc^*^=kFc[1+0.001xFc^2^\l^3^/sin(2\q)]^-1/4^
_refine_ls_extinction_method SHELXL
_refine_ls_goodness_of_fit_ref 1.245
_refine_ls_hydrogen_treatment mixed
_refine_ls_matrix_type full
_refine_ls_number_parameters 803
_refine_ls_number_reflns 15288
_refine_ls_number_restraints 0
_refine_ls_restrained_S_all 1.245
_refine_ls_R_factor_all 0.1490
_refine_ls_R_factor_gt 0.0588
_refine_ls_shift/su_max 1.702
_refine_ls_shift/su_mean 0.292
_refine_ls_structure_factor_coef Fsqd
_refine_ls_weighting_details 'calc w=1/[\s^2^(Fo^2^)+(0.0500P)^2^+0.0000P] where P=(Fo^2^+2Fc^2^)/3'
_refine_ls_weighting_scheme calc
_refine_ls_wR_factor_gt 0.1355
_refine_ls_wR_factor_ref 0.1606
_reflns_number_gt 6854
_reflns_number_total 15288
_reflns_threshold_expression >2sigma(I)
_cod_data_source_file ic060467wsup4.cif
_cod_data_source_block 7
_cod_depositor_comments
;
The following automatic conversions were performed:

'_symmetry_cell_setting' value 'Orthorhombic' changed to
'orthorhombic' according to
/home/saulius/struct/CIF-dictionaries/cif_core.dic dictionary named
'cif_core.dic' version 2.4.2 from 2011-04-26.

Automatic conversion script
Id: cif_fix_values 1891 2012-01-12 08:04:46Z andrius 
;
_cod_original_sg_symbol_H-M P2(1)2(1)2(1)
_cod_database_code 4332519

loop_
_symmetry_equiv_pos_as_xyz
'x, y, z'
'-x+1/2, -y, z+1/2'
'-x, y+1/2, -z+1/2'
'x+1/2, -y+1/2, -z'

loop_
_atom_site_label
_atom_site_type_symbol
_atom_site_fract_x
_atom_site_fract_y
_atom_site_fract_z
_atom_site_U_iso_or_equiv
_atom_site_adp_type
_atom_site_occupancy
_atom_site_symmetry_multiplicity
_atom_site_calc_flag
_atom_site_refinement_flags
Li1 Li 0.1849(8) 0.0936(6) 0.3142(4) 0.077(4) Uani 1 1 d .
Li2 Li 0.2605(3) 0.0270(2) 0.2508(4) 0.0631(14) Uani 1 1 d .
Li3 Li 0.1856(7) 0.0949(6) 0.1834(3) 0.064(3) Uani 1 1 d .
Li4 Li 0.2855(4) 0.2524(3) 0.2499(5) 0.0788(16) Uani 1 1 d .
Li5 Li 0.1444(3) 0.1777(3) 0.2496(5) 0.0705(15) Uani 1 1 d .
O1 O 0.2155(3) 0.2095(2) 0.29798(14) 0.0621(12) Uani 1 1 d .
O2 O 0.2880(3) 0.0303(2) 0.31101(13) 0.0551(11) Uani 1 1 d .
O3 O 0.2870(3) 0.0308(2) 0.18890(13) 0.0572(11) Uani 1 1 d .
O4 O 0.2143(3) 0.2084(2) 0.20222(13) 0.0628(13) Uani 1 1 d .
O5 O 0.13429(11) 0.08129(9) 0.24978(17) 0.0573(5) Uani 1 1 d .
O6 O 0.1028(4) 0.0806(3) 0.37039(16) 0.0772(15) Uani 1 1 d .
O7 O 0.1042(4) 0.0801(3) 0.12908(16) 0.0765(14) Uani 1 1 d .
O8 O 0.35596(14) 0.33609(10) 0.2497(2) 0.0786(6) Uani 1 1 d .
C1 C 0.2458(5) 0.2213(3) 0.3408(2) 0.0477(16) Uani 1 1 d .
C2 C 0.1942(5) 0.2626(3) 0.3708(2) 0.0553(18) Uani 1 1 d .
C3 C 0.2287(5) 0.2674(3) 0.4166(2) 0.0596(18) Uani 1 1 d .
H3A H 0.1931 0.2939 0.4371 0.072 Uiso 1 1 calc R
C4 C 0.3098(4) 0.2354(3) 0.4316(2) 0.0532(17) Uani 1 1 d .
C5 C 0.3643(5) 0.1977(3) 0.3994(2) 0.0557(18) Uani 1 1 d .
H5A H 0.4225 0.1772 0.4085 0.067 Uiso 1 1 calc R
C6 C 0.3346(5) 0.1901(3) 0.3552(2) 0.0436(16) Uani 1 1 d .
C7 C 0.4002(4) 0.1502(3) 0.32178(18) 0.0454(16) Uani 1 1 d .
H7A H 0.3625 0.1416 0.2941 0.054 Uiso 1 1 calc R
C8 C 0.4307(4) 0.0806(3) 0.34178(19) 0.0447(16) Uani 1 1 d .
C9 C 0.5145(4) 0.0744(3) 0.3673(2) 0.0510(18) Uani 1 1 d .
H9A H 0.5560 0.1122 0.3692 0.061 Uiso 1 1 calc R
C10 C 0.5406(5) 0.0156(4) 0.3901(2) 0.0525(17) Uani 1 1 d .
C11 C 0.4777(5) -0.0379(4) 0.3850(2) 0.0606(19) Uani 1 1 d .
H11A H 0.4938 -0.0784 0.4000 0.073 Uiso 1 1 calc R
C12 C 0.3913(5) -0.0387(3) 0.35943(19) 0.0498(17) Uani 1 1 d .
C13 C 0.3690(4) 0.0239(3) 0.33700(19) 0.0474(16) Uani 1 1 d .
C14 C 0.0987(5) 0.3002(4) 0.3577(2) 0.065(2) Uani 1 1 d .
C15 C 0.0183(5) 0.2466(4) 0.3487(4) 0.148(4) Uani 1 1 d .
H15A H -0.0412 0.2696 0.3403 0.221 Uiso 1 1 calc R
H15B H 0.0073 0.2201 0.3758 0.221 Uiso 1 1 calc R
H15C H 0.0384 0.2166 0.3246 0.221 Uiso 1 1 calc R
C16 C 0.1156(6) 0.3498(4) 0.3183(2) 0.100(3) Uani 1 1 d .
H16A H 0.0550 0.3720 0.3106 0.150 Uiso 1 1 calc R
H16B H 0.1395 0.3248 0.2925 0.150 Uiso 1 1 calc R
H16C H 0.1629 0.3838 0.3270 0.150 Uiso 1 1 calc R
C17 C 0.0582(5) 0.3454(4) 0.3971(2) 0.091(2) Uani 1 1 d .
H17A H -0.0009 0.3677 0.3875 0.137 Uiso 1 1 calc R
H17B H 0.1060 0.3795 0.4052 0.137 Uiso 1 1 calc R
H17C H 0.0447 0.3169 0.4229 0.137 Uiso 1 1 calc R
C18 C 0.3470(5) 0.2369(4) 0.4815(2) 0.070(2) Uani 1 1 d .
C19 C 0.2822(7) 0.2797(5) 0.5121(2) 0.123(3) Uani 1 1 d .
H19A H 0.2852 0.3270 0.5028 0.184 Uiso 1 1 calc R
H19B H 0.3043 0.2757 0.5429 0.184 Uiso 1 1 calc R
H19C H 0.2159 0.2636 0.5099 0.184 Uiso 1 1 calc R
C20 C 0.4534(6) 0.2632(5) 0.4822(2) 0.131(4) Uani 1 1 d .
H20A H 0.4551 0.3100 0.4719 0.196 Uiso 1 1 calc R
H20B H 0.4928 0.2353 0.4625 0.196 Uiso 1 1 calc R
H20C H 0.4786 0.2607 0.5125 0.196 Uiso 1 1 calc R
C21 C 0.3461(8) 0.1633(4) 0.4988(2) 0.135(4) Uani 1 1 d .
H21A H 0.3695 0.1622 0.5295 0.202 Uiso 1 1 calc R
H21B H 0.3877 0.1355 0.4800 0.202 Uiso 1 1 calc R
H21C H 0.2805 0.1457 0.4977 0.202 Uiso 1 1 calc R
C22 C 0.4879(4) 0.1952(3) 0.3095(2) 0.068(2) Uani 1 1 d .
H22A H 0.4652 0.2376 0.2966 0.102 Uiso 1 1 calc R
H22B H 0.5282 0.1716 0.2879 0.102 Uiso 1 1 calc R
H22C H 0.5254 0.2047 0.3364 0.102 Uiso 1 1 calc R
C23 C 0.6317(5) 0.0111(3) 0.4195(2) 0.0674(19) Uani 1 1 d .
C24 C 0.7148(6) 0.0546(7) 0.4025(4) 0.272(9) Uani 1 1 d .
H24A H 0.7687 0.0517 0.4234 0.409 Uiso 1 1 calc R
H24B H 0.6937 0.1016 0.4002 0.409 Uiso 1 1 calc R
H24C H 0.7352 0.0385 0.3732 0.409 Uiso 1 1 calc R
C25 C 0.6075(4) 0.0335(6) 0.46516(17) 0.207(6) Uani 1 1 d .
H25A H 0.6650 0.0315 0.4838 0.310 Uiso 1 1 calc R
H25B H 0.5580 0.0038 0.4776 0.310 Uiso 1 1 calc R
H25C H 0.5834 0.0798 0.4642 0.310 Uiso 1 1 calc R
C26 C 0.6775(7) -0.0566(4) 0.4210(4) 0.242(7) Uani 1 1 d .
H26A H 0.7321 -0.0555 0.4415 0.364 Uiso 1 1 calc R
H26B H 0.7000 -0.0689 0.3912 0.364 Uiso 1 1 calc R
H26C H 0.6307 -0.0900 0.4313 0.364 Uiso 1 1 calc R
C27 C 0.3267(5) -0.1007(4) 0.3567(2) 0.0638(19) Uani 1 1 d .
C28 C 0.3639(6) -0.1615(4) 0.3870(2) 0.099(3) Uani 1 1 d .
H28A H 0.4271 -0.1762 0.3766 0.148 Uiso 1 1 calc R
H28B H 0.3186 -0.1991 0.3852 0.148 Uiso 1 1 calc R
H28C H 0.3688 -0.1464 0.4180 0.148 Uiso 1 1 calc R
C29 C 0.3168(5) -0.1270(4) 0.3089(3) 0.099(3) Uani 1 1 d .
H29A H 0.2902 -0.0914 0.2900 0.149 Uiso 1 1 calc R
H29B H 0.2738 -0.1660 0.3086 0.149 Uiso 1 1 calc R
H29C H 0.3800 -0.1403 0.2977 0.149 Uiso 1 1 calc R
C30 C 0.2228(5) -0.0854(4) 0.3777(2) 0.097(3) Uani 1 1 d .
H30A H 0.1917 -0.0493 0.3608 0.146 Uiso 1 1 calc R
H30B H 0.2302 -0.0714 0.4087 0.146 Uiso 1 1 calc R
H30C H 0.1833 -0.1261 0.3763 0.146 Uiso 1 1 calc R
C31 C 0.2461(5) 0.2208(3) 0.1596(2) 0.0486(16) Uani 1 1 d .
C32 C 0.1912(4) 0.2626(3) 0.1278(2) 0.0499(17) Uani 1 1 d .
C33 C 0.2274(5) 0.2686(3) 0.0847(2) 0.0549(17) Uani 1 1 d .
H33A H 0.1926 0.2957 0.0643 0.066 Uiso 1 1 calc R
C34 C 0.3152(5) 0.2361(3) 0.0688(2) 0.0571(18) Uani 1 1 d .
C35 C 0.3649(5) 0.1991(3) 0.1006(2) 0.0523(17) Uani 1 1 d .
H35A H 0.4232 0.1782 0.0919 0.063 Uiso 1 1 calc R
C36 C 0.3339(5) 0.1906(3) 0.1453(2) 0.0481(17) Uani 1 1 d .
C37 C 0.4020(5) 0.1505(3) 0.1771(2) 0.0523(17) Uani 1 1 d .
H37A H 0.3654 0.1415 0.2051 0.063 Uiso 1 1 calc R
C38 C 0.4300(4) 0.0821(3) 0.15736(19) 0.0442(16) Uani 1 1 d .
C39 C 0.5156(5) 0.0757(3) 0.1328(2) 0.0545(18) Uani 1 1 d .
H39A H 0.5576 0.1132 0.1307 0.065 Uiso 1 1 calc R
C40 C 0.5412(5) 0.0141(4) 0.1108(2) 0.0588(19) Uani 1 1 d .
C41 C 0.4773(5) -0.0416(3) 0.11396(19) 0.0526(17) Uani 1 1 d .
H41A H 0.4918 -0.0820 0.0986 0.063 Uiso 1 1 calc R
C42 C 0.3915(5) -0.0377(3) 0.13997(19) 0.0501(17) Uani 1 1 d .
C43 C 0.3666(4) 0.0240(3) 0.16325(19) 0.0453(16) Uani 1 1 d .
C44 C 0.0960(5) 0.2987(4) 0.1417(2) 0.067(2) Uani 1 1 d .
C45 C 0.0183(5) 0.2477(4) 0.1540(3) 0.108(3) Uani 1 1 d .
H45A H 0.0427 0.2173 0.1770 0.161 Uiso 1 1 calc R
H45B H 0.0007 0.2216 0.1276 0.161 Uiso 1 1 calc R
H45C H -0.0382 0.2716 0.1652 0.161 Uiso 1 1 calc R
C46 C 0.1121(6) 0.3463(5) 0.1821(3) 0.129(4) Uani 1 1 d .
H46A H 0.1350 0.3200 0.2076 0.193 Uiso 1 1 calc R
H46B H 0.0515 0.3684 0.1899 0.193 Uiso 1 1 calc R
H46C H 0.1600 0.3805 0.1743 0.193 Uiso 1 1 calc R
C47 C 0.0573(6) 0.3455(4) 0.1044(2) 0.112(3) Uani 1 1 d .
H47A H 0.0427 0.3186 0.0779 0.168 Uiso 1 1 calc R
H47B H 0.1059 0.3793 0.0970 0.168 Uiso 1 1 calc R
H47C H -0.0012 0.3680 0.1147 0.168 Uiso 1 1 calc R
C48 C 0.3470(6) 0.2377(4) 0.0200(2) 0.071(2) Uani 1 1 d .
C49 C 0.2833(5) 0.2843(5) -0.0101(2) 0.114(3) Uani 1 1 d .
H49A H 0.2168 0.2684 -0.0094 0.171 Uiso 1 1 calc R
H49B H 0.3072 0.2831 -0.0407 0.171 Uiso 1 1 calc R
H49C H 0.2860 0.3306 0.0011 0.171 Uiso 1 1 calc R
C50 C 0.3449(5) 0.1649(4) -0.0002(2) 0.095(2) Uani 1 1 d .
H50A H 0.2798 0.1466 0.0018 0.142 Uiso 1 1 calc R
H50B H 0.3891 0.1358 0.0164 0.142 Uiso 1 1 calc R
H50C H 0.3646 0.1666 -0.0315 0.142 Uiso 1 1 calc R
C51 C 0.4532(5) 0.2643(4) 0.0159(2) 0.084(2) Uani 1 1 d .
H51A H 0.4956 0.2365 0.0342 0.126 Uiso 1 1 calc R
H51B H 0.4562 0.3111 0.0260 0.126 Uiso 1 1 calc R
H51C H 0.4738 0.2618 -0.0152 0.126 Uiso 1 1 calc R
C52 C 0.4909(4) 0.1954(4) 0.1900(2) 0.069(2) Uani 1 1 d .
H52A H 0.5331 0.1701 0.2100 0.104 Uiso 1 1 calc R
H52B H 0.4687 0.2364 0.2049 0.104 Uiso 1 1 calc R
H52C H 0.5264 0.2076 0.1630 0.104 Uiso 1 1 calc R
C53 C 0.6341(6) 0.0129(4) 0.0805(3) 0.086(2) Uani 1 1 d .
C54 C 0.6282(11) 0.0621(5) 0.0456(5) 0.357(12) Uani 1 1 d .
H54A H 0.6182 0.1068 0.0585 0.535 Uiso 1 1 calc R
H54B H 0.5744 0.0511 0.0259 0.535 Uiso 1 1 calc R
H54C H 0.6880 0.0619 0.0284 0.535 Uiso 1 1 calc R
C55 C 0.6439(10) -0.0544(6) 0.0584(5) 0.314(9) Uani 1 1 d .
H55A H 0.6585 -0.0887 0.0808 0.470 Uiso 1 1 calc R
H55B H 0.6960 -0.0526 0.0365 0.470 Uiso 1 1 calc R
H55C H 0.5837 -0.0659 0.0433 0.470 Uiso 1 1 calc R
C56 C 0.7133(5) 0.0324(11) 0.1046(4) 0.382(13) Uani 1 1 d .
H56A H 0.7229 0.0012 0.1295 0.574 Uiso 1 1 calc R
H56B H 0.7033 0.0780 0.1161 0.574 Uiso 1 1 calc R
H56C H 0.7701 0.0319 0.0854 0.574 Uiso 1 1 calc R
C57 C 0.3232(5) -0.1032(4) 0.1416(2) 0.067(2) Uani 1 1 d .
C58 C 0.3669(6) -0.1636(4) 0.1148(2) 0.094(3) Uani 1 1 d .
H58A H 0.3759 -0.1503 0.0837 0.141 Uiso 1 1 calc R
H58B H 0.3232 -0.2022 0.1163 0.141 Uiso 1 1 calc R
H58C H 0.4290 -0.1761 0.1277 0.141 Uiso 1 1 calc R
C59 C 0.3142(6) -0.1285(4) 0.1915(2) 0.114(3) Uani 1 1 d .
H59A H 0.2717 -0.1677 0.1926 0.170 Uiso 1 1 calc R
H59B H 0.2877 -0.0923 0.2099 0.170 Uiso 1 1 calc R
H59C H 0.3778 -0.1410 0.2026 0.170 Uiso 1 1 calc R
C60 C 0.2249(5) -0.0845(4) 0.1248(3) 0.121(3) Uani 1 1 d .
H60A H 0.2299 -0.0677 0.0942 0.181 Uiso 1 1 calc R
H60B H 0.1975 -0.0494 0.1438 0.181 Uiso 1 1 calc R
H60C H 0.1833 -0.1243 0.1253 0.181 Uiso 1 1 calc R
C61 C 0.0070(5) 0.0533(5) 0.3785(3) 0.105(3) Uani 1 1 d .
H61A H 0.0029 0.0062 0.3679 0.126 Uiso 1 1 calc R
H61B H -0.0420 0.0804 0.3627 0.126 Uiso 1 1 calc R
C62 C -0.0086(6) 0.0568(6) 0.4283(3) 0.137(3) Uani 1 1 d .
H62A H -0.0412 0.0993 0.4366 0.164 Uiso 1 1 calc R
H62B H -0.0479 0.0184 0.4387 0.164 Uiso 1 1 calc R
C63 C 0.0869(6) 0.0541(5) 0.4472(2) 0.125(3) Uani 1 1 d .
H63A H 0.1066 0.0067 0.4521 0.150 Uiso 1 1 calc R
H63B H 0.0888 0.0782 0.4760 0.150 Uiso 1 1 calc R
C64 C 0.1539(7) 0.0885(5) 0.4131(2) 0.109(3) Uani 1 1 d .
H64A H 0.1631 0.1367 0.4204 0.131 Uiso 1 1 calc R
H64B H 0.2172 0.0660 0.4122 0.131 Uiso 1 1 calc R
C65 C 0.3822(7) 0.3769(4) 0.2877(3) 0.097(3) Uani 1 1 d .
H65A H 0.3301 0.3757 0.3101 0.117 Uiso 1 1 calc R
H65B H 0.4412 0.3587 0.3016 0.117 Uiso 1 1 calc R
C66 C 0.3986(8) 0.4464(4) 0.2734(3) 0.137(3) Uani 1 1 d .
H66A H 0.4656 0.4601 0.2795 0.165 Uiso 1 1 calc R
H66B H 0.3549 0.4776 0.2892 0.165 Uiso 1 1 calc R
C67 C 0.3789(7) 0.4471(4) 0.2247(2) 0.121(3) Uani 1 1 d .
H67A H 0.4276 0.4745 0.2090 0.145 Uiso 1 1 calc R
H67B H 0.3148 0.4664 0.2187 0.145 Uiso 1 1 calc R
C68 C 0.3833(6) 0.3736(4) 0.2088(3) 0.092(2) Uani 1 1 d .
H68A H 0.3372 0.3653 0.1844 0.110 Uiso 1 1 calc R
H68B H 0.4486 0.3614 0.1988 0.110 Uiso 1 1 calc R
C69 C 0.0096(6) 0.0532(4) 0.1207(3) 0.095(3) Uani 1 1 d .
H69A H -0.0401 0.0851 0.1312 0.114 Uiso 1 1 calc R
H69B H 0.0010 0.0099 0.1366 0.114 Uiso 1 1 calc R
C70 C 0.0013(5) 0.0431(6) 0.0725(3) 0.182(5) Uani 1 1 d .
H70A H -0.0131 -0.0048 0.0662 0.218 Uiso 1 1 calc R
H70B H -0.0521 0.0707 0.0607 0.218 Uiso 1 1 calc R
C71 C 0.0885(6) 0.0618(5) 0.0512(2) 0.144(4) Uani 1 1 d .
H71A H 0.0765 0.0976 0.0290 0.172 Uiso 1 1 calc R
H71B H 0.1169 0.0225 0.0358 0.172 Uiso 1 1 calc R
C72 C 0.1544(5) 0.0866(4) 0.0866(2) 0.073(2) Uani 1 1 d .
H72A H 0.2141 0.0595 0.0869 0.088 Uiso 1 1 calc R
H72B H 0.1716 0.1342 0.0811 0.088 Uiso 1 1 calc R
C73 C 0.0457(2) 0.04494(18) 0.2503(3) 0.0858(10) Uani 1 1 d .
H73A H 0.0432 0.0158 0.2770 0.103 Uiso 1 1 calc R
H73B H 0.0420 0.0156 0.2237 0.103 Uiso 1 1 calc R
C74 C -0.0432(2) 0.0949(2) 0.2506(4) 0.1165(16) Uani 1 1 d .
H74A H -0.0379 0.1238 0.2774 0.140 Uiso 1 1 calc R
H74B H -0.0378 0.1248 0.2244 0.140 Uiso 1 1 calc R
C75 C -0.1404(3) 0.0643(3) 0.2504(5) 0.168(3) Uani 1 1 d .
H75A H -0.1494 0.0388 0.2784 0.202 Uiso 1 1 calc R
H75B H -0.1442 0.0317 0.2255 0.202 Uiso 1 1 calc R
C76 C -0.2238(3) 0.1162(3) 0.2455(6) 0.219(4) Uani 1 1 d .
H76A H -0.2854 0.0925 0.2459 0.329 Uiso 1 1 calc R
H76B H -0.2169 0.1405 0.2173 0.329 Uiso 1 1 calc R
H76C H -0.2214 0.1483 0.2702 0.329 Uiso 1 1 calc R

loop_
_atom_site_aniso_label
_atom_site_aniso_U_11
_atom_site_aniso_U_22
_atom_site_aniso_U_33
_atom_site_aniso_U_23
_atom_site_aniso_U_13
_atom_site_aniso_U_12
Li1 0.066(7) 0.092(9) 0.074(7) -0.023(6) 0.029(6) 0.011(6)
Li2 0.057(3) 0.070(3) 0.063(3) -0.019(7) 0.026(7) -0.001(2)
Li3 0.048(6) 0.086(8) 0.059(6) -0.015(6) 0.024(5) 0.004(6)
Li4 0.076(3) 0.089(4) 0.071(4) -0.007(9) 0.027(8) 0.000(3)
Li5 0.070(3) 0.077(4) 0.065(3) -0.028(7) 0.005(9) 0.000(3)
O1 0.051(3) 0.077(3) 0.058(3) -0.008(2) -0.005(2) 0.014(3)
O2 0.044(2) 0.064(3) 0.058(3) 0.001(2) -0.009(2) 0.004(2)
O3 0.045(2) 0.069(3) 0.057(3) -0.001(2) 0.007(2) -0.002(2)
O4 0.066(3) 0.080(3) 0.042(3) 0.006(2) 0.008(2) 0.015(3)
O5 0.0387(9) 0.0677(12) 0.0655(12) -0.010(3) -0.001(3) -0.0020(9)
O6 0.076(3) 0.083(4) 0.072(3) 0.001(3) 0.026(3) -0.022(3)
O7 0.068(3) 0.085(4) 0.077(3) 0.000(3) 0.001(3) 0.002(3)
O8 0.0885(14) 0.0718(14) 0.0756(15) -0.007(4) 0.003(4) -0.0049(11)
C1 0.053(4) 0.048(4) 0.041(4) 0.002(3) 0.007(3) -0.005(4)
C2 0.059(4) 0.046(4) 0.061(5) -0.001(4) 0.004(4) 0.006(4)
C3 0.064(4) 0.059(4) 0.056(4) -0.015(4) 0.006(4) -0.006(4)
C4 0.053(4) 0.060(4) 0.047(4) -0.009(3) 0.000(3) -0.004(3)
C5 0.057(4) 0.063(5) 0.047(4) 0.002(3) 0.004(4) 0.015(4)
C6 0.049(4) 0.037(4) 0.045(4) -0.002(3) 0.001(3) 0.000(3)
C7 0.045(3) 0.053(4) 0.038(4) -0.001(3) 0.005(3) 0.001(3)
C8 0.042(4) 0.046(4) 0.046(4) -0.001(3) -0.003(3) 0.007(3)
C9 0.046(4) 0.050(4) 0.057(5) -0.008(4) -0.003(3) -0.004(3)
C10 0.052(4) 0.052(4) 0.054(4) -0.004(3) -0.011(3) 0.001(4)
C11 0.060(4) 0.062(5) 0.061(5) 0.015(4) -0.001(4) 0.012(4)
C12 0.043(4) 0.058(5) 0.048(4) 0.001(3) 0.000(3) 0.008(4)
C13 0.040(4) 0.059(5) 0.043(4) 0.006(3) 0.002(3) 0.003(4)
C14 0.054(4) 0.062(5) 0.078(5) 0.001(4) 0.005(4) 0.005(4)
C15 0.057(5) 0.089(7) 0.296(12) -0.059(7) -0.047(6) 0.006(5)
C16 0.101(6) 0.100(6) 0.099(6) 0.018(5) -0.002(5) 0.027(5)
C17 0.069(5) 0.088(6) 0.117(6) -0.009(5) 0.013(5) 0.018(4)
C18 0.076(5) 0.091(6) 0.043(4) -0.008(4) -0.004(4) 0.007(5)
C19 0.183(8) 0.131(7) 0.054(5) -0.029(5) -0.001(5) 0.060(7)
C20 0.139(7) 0.198(9) 0.055(5) -0.027(5) -0.029(5) -0.058(7)
C21 0.248(10) 0.101(6) 0.055(5) 0.031(4) -0.034(6) -0.022(7)
C22 0.063(5) 0.056(5) 0.084(6) 0.011(4) 0.025(4) 0.008(4)
C23 0.060(4) 0.070(5) 0.073(4) -0.002(4) -0.014(4) 0.018(4)
C24 0.099(6) 0.385(16) 0.333(15) 0.272(14) -0.104(8) -0.146(9)
C25 0.089(4) 0.481(19) 0.050(3) -0.080(6) -0.031(3) 0.084(7)
C26 0.182(8) 0.078(5) 0.467(17) -0.092(8) -0.241(10) 0.089(5)
C27 0.059(5) 0.060(5) 0.072(5) 0.006(4) 0.003(4) 0.004(4)
C28 0.097(5) 0.061(5) 0.138(7) 0.034(5) 0.018(5) 0.022(4)
C29 0.095(5) 0.075(5) 0.127(7) -0.023(5) -0.034(5) 0.010(4)
C30 0.069(5) 0.107(6) 0.116(6) 0.009(5) 0.027(5) -0.002(5)
C31 0.048(4) 0.047(4) 0.051(4) 0.001(3) 0.007(3) 0.001(3)
C32 0.045(4) 0.056(4) 0.049(4) -0.002(4) -0.011(3) 0.004(3)
C33 0.059(4) 0.048(4) 0.058(4) -0.001(3) -0.020(4) 0.006(4)
C34 0.068(4) 0.054(4) 0.049(4) -0.002(3) -0.008(4) 0.000(4)
C35 0.047(4) 0.057(4) 0.053(4) 0.006(3) 0.006(4) -0.002(3)
C36 0.048(4) 0.053(4) 0.043(4) -0.005(3) -0.007(3) 0.004(3)
C37 0.055(4) 0.051(4) 0.052(4) -0.002(3) 0.004(3) 0.009(4)
C38 0.044(4) 0.051(4) 0.038(4) 0.003(3) 0.000(3) 0.004(3)
C39 0.053(4) 0.054(5) 0.057(5) 0.001(4) 0.008(4) 0.006(4)
C40 0.056(4) 0.062(5) 0.058(5) 0.004(4) 0.014(4) 0.013(4)
C41 0.060(4) 0.049(4) 0.049(4) 0.002(3) 0.011(3) 0.007(3)
C42 0.058(4) 0.043(4) 0.050(4) 0.001(3) -0.006(4) -0.003(3)
C43 0.042(4) 0.050(4) 0.044(4) 0.009(3) 0.003(3) 0.008(3)
C44 0.063(5) 0.076(5) 0.062(5) -0.001(4) -0.007(4) 0.025(4)
C45 0.057(5) 0.126(8) 0.140(7) 0.014(5) 0.015(5) 0.021(5)
C46 0.121(7) 0.155(8) 0.110(6) -0.051(6) -0.028(6) 0.092(6)
C47 0.107(6) 0.124(7) 0.104(6) 0.019(6) -0.018(5) 0.075(6)
C48 0.092(5) 0.072(5) 0.049(4) 0.007(4) -0.007(4) -0.011(5)
C49 0.104(5) 0.181(9) 0.057(5) 0.029(5) -0.010(4) -0.002(6)
C50 0.095(5) 0.115(6) 0.074(5) -0.002(4) -0.005(4) -0.009(5)
C51 0.084(5) 0.092(5) 0.076(5) -0.004(4) 0.009(4) -0.002(4)
C52 0.075(5) 0.070(6) 0.062(5) -0.015(4) -0.008(4) -0.004(4)
C53 0.076(5) 0.079(6) 0.104(6) 0.001(5) 0.059(5) 0.002(5)
C54 0.44(2) 0.148(7) 0.48(2) 0.152(10) 0.420(19) 0.106(9)
C55 0.320(15) 0.228(12) 0.393(16) -0.177(12) 0.297(14) -0.092(11)
C56 0.037(4) 0.95(4) 0.162(9) -0.020(15) 0.051(5) 0.027(10)
C57 0.062(5) 0.050(5) 0.089(6) -0.007(4) -0.003(4) -0.018(4)
C58 0.104(6) 0.061(5) 0.119(6) -0.010(4) 0.020(5) -0.033(4)
C59 0.168(8) 0.090(6) 0.083(5) 0.010(4) 0.016(6) -0.066(5)
C60 0.068(5) 0.069(5) 0.225(10) -0.042(6) -0.037(6) -0.014(4)
C61 0.078(6) 0.138(8) 0.100(8) 0.012(6) 0.018(5) -0.017(6)
C62 0.102(6) 0.223(10) 0.086(7) 0.004(6) 0.022(5) 0.009(6)
C63 0.107(7) 0.174(8) 0.094(5) 0.066(5) 0.025(5) 0.012(6)
C64 0.136(7) 0.122(7) 0.069(5) -0.004(5) 0.001(6) -0.051(6)
C65 0.129(7) 0.091(6) 0.072(5) 0.008(5) -0.024(5) 0.005(6)
C66 0.213(9) 0.071(5) 0.128(7) 0.015(5) -0.065(6) -0.041(5)
C67 0.196(8) 0.086(6) 0.081(5) 0.014(5) 0.013(5) 0.040(6)
C68 0.092(6) 0.084(6) 0.099(6) 0.016(5) 0.012(5) -0.009(5)
C69 0.080(6) 0.099(6) 0.106(8) 0.006(5) -0.019(5) -0.035(5)
C70 0.115(7) 0.335(14) 0.095(7) 0.005(7) -0.025(5) -0.141(8)
C71 0.108(6) 0.241(10) 0.082(5) 0.031(6) -0.019(5) -0.078(7)
C72 0.068(4) 0.075(5) 0.076(5) -0.003(4) -0.004(4) -0.008(4)
C73 0.0626(19) 0.108(3) 0.087(2) 0.006(7) -0.007(6) -0.0198(19)
C74 0.061(2) 0.135(4) 0.154(4) 0.009(8) 0.043(6) -0.009(2)
C75 0.075(3) 0.191(6) 0.239(7) 0.056(11) -0.043(9) -0.012(3)
C76 0.076(3) 0.209(6) 0.373(11) -0.036(15) 0.011(11) 0.030(4)

loop_
_atom_type_symbol
_atom_type_description
_atom_type_scat_dispersion_real
_atom_type_scat_dispersion_imag
_atom_type_scat_source
C C 0.0033 0.0016 'International Tables Vol C Tables 4.2.6.8 and 6.1.1.4'
H H 0.0000 0.0000 'International Tables Vol C Tables 4.2.6.8 and 6.1.1.4'
Li Li -0.0003 0.0001 'International Tables Vol C Tables 4.2.6.8 and 6.1.1.4'
O O 0.0106 0.0060 'International Tables Vol C Tables 4.2.6.8 and 6.1.1.4'

loop_
_geom_angle_atom_site_label_1
_geom_angle_atom_site_label_2
_geom_angle_atom_site_label_3
_geom_angle
O2 Li1 O6 112.1(6)
O2 Li1 O5 97.5(5)
O6 Li1 O5 124.3(6)
O2 Li1 O1 119.2(5)
O6 Li1 O1 112.8(5)
O5 Li1 O1 89.1(5)
O2 Li1 Li2 46.4(3)
O6 Li1 Li2 141.2(7)
O5 Li1 Li2 51.8(3)
O1 Li1 Li2 105.8(5)
O2 Li1 Li5 122.9(5)
O6 Li1 Li5 124.7(5)
O5 Li1 Li5 46.4(3)
O1 Li1 Li5 43.5(3)
Li2 Li1 Li5 82.2(4)
O2 Li1 C1 112.5(5)
O6 Li1 C1 92.7(4)
O5 Li1 C1 118.5(6)
O1 Li1 C1 29.5(2)
Li2 Li1 C1 124.0(5)
Li5 Li1 C1 72.5(4)
O2 Li2 O3 156.4(3)
O2 Li2 O5 99.9(4)
O3 Li2 O5 97.5(5)
O2 Li2 Li1 48.3(4)
O3 Li2 Li1 142.5(5)
O5 Li2 Li1 52.2(3)
O2 Li2 Li3 144.2(4)
O3 Li2 Li3 46.1(3)
O5 Li2 Li3 52.2(3)
Li1 Li2 Li3 98.3(2)
O2 Li2 Li5 94.5(4)
O3 Li2 Li5 92.7(4)
O5 Li2 Li5 30.11(12)
Li1 Li2 Li5 49.8(4)
Li3 Li2 Li5 49.9(3)
O3 Li3 O7 112.9(5)
O3 Li3 O5 94.8(5)
O7 Li3 O5 123.5(5)
O3 Li3 O4 119.4(5)
O7 Li3 O4 115.5(5)
O5 Li3 O4 87.4(4)
O3 Li3 Li2 45.8(3)
O7 Li3 Li2 140.3(6)
O5 Li3 Li2 49.7(3)
O4 Li3 Li2 103.7(4)
O3 Li3 Li5 120.7(5)
O7 Li3 Li5 125.5(5)
O5 Li3 Li5 45.9(3)
O4 Li3 Li5 42.5(3)
Li2 Li3 Li5 80.0(4)
O3 Li3 C31 113.8(5)
O7 Li3 C31 95.5(5)
O5 Li3 C31 117.6(5)
O4 Li3 C31 30.3(2)
Li2 Li3 C31 123.0(4)
Li5 Li3 C31 72.3(4)
O4 Li4 O8 130.0(7)
O4 Li4 O1 95.4(2)
O8 Li4 O1 129.5(7)
O4 Li4 Li5 47.2(4)
O8 Li4 Li5 157.6(3)
O1 Li4 Li5 48.5(4)
O4 Li4 C31 25.8(2)
O8 Li4 C31 106.6(6)
O1 Li4 C31 121.2(4)
Li5 Li4 C31 73.0(5)
O4 Li5 O1 102.2(2)
O4 Li5 O5 112.0(5)
O1 Li5 O5 111.9(6)
O4 Li5 Li4 51.5(4)
O1 Li5 Li4 51.1(4)
O5 Li5 Li4 131.2(3)
O4 Li5 Li3 60.4(4)
O1 Li5 Li3 132.9(3)
O5 Li5 Li3 53.0(4)
Li4 Li5 Li3 101.8(5)
O4 Li5 Li1 132.4(3)
O1 Li5 Li1 61.6(5)
O5 Li5 Li1 51.6(4)
Li4 Li5 Li1 102.0(5)
Li3 Li5 Li1 96.6(2)
O4 Li5 Li2 92.8(3)
O1 Li5 Li2 92.1(4)
O5 Li5 Li2 32.63(13)
Li4 Li5 Li2 98.6(2)
Li3 Li5 Li2 50.0(3)
Li1 Li5 Li2 48.0(3)
C1 O1 Li5 161.7(5)
C1 O1 Li4 117.9(5)
Li5 O1 Li4 80.5(5)
C1 O1 Li1 91.6(4)
Li5 O1 Li1 74.9(4)
Li4 O1 Li1 131.6(4)
C13 O2 Li2 136.0(4)
C13 O2 Li1 130.4(5)
Li2 O2 Li1 85.2(4)
C43 O3 Li2 135.4(4)
C43 O3 Li3 128.5(5)
Li2 O3 Li3 88.1(4)
C31 O4 Li5 162.6(5)
C31 O4 Li4 116.1(5)
Li5 O4 Li4 81.3(4)
C31 O4 Li3 90.1(4)
Li5 O4 Li3 77.2(3)
Li4 O4 Li3 133.7(4)
C73 O5 Li5 124.5(2)
C73 O5 Li2 118.2(2)
Li5 O5 Li2 117.3(2)
C73 O5 Li1 110.1(6)
Li5 O5 Li1 82.0(6)
Li2 O5 Li1 76.0(5)
C73 O5 Li3 111.3(6)
Li5 O5 Li3 81.1(5)
Li2 O5 Li3 78.1(5)
Li1 O5 Li3 138.0(2)
C61 O6 C64 109.6(6)
C61 O6 Li1 133.7(6)
C64 O6 Li1 115.7(5)
C69 O7 C72 108.5(5)
C69 O7 Li3 135.3(6)
C72 O7 Li3 115.3(5)
C65 O8 C68 108.0(3)
C65 O8 Li4 127.4(7)
C68 O8 Li4 124.3(6)
O1 C1 C2 122.6(6)
O1 C1 C6 117.9(6)
C2 C1 C6 119.4(6)
O1 C1 Li1 58.8(4)
C2 C1 Li1 123.7(5)
C6 C1 Li1 87.6(4)
C1 C2 C3 118.1(6)
C1 C2 C14 122.9(6)
C3 C2 C14 118.9(6)
C4 C3 C2 123.4(6)
C3 C4 C5 117.0(6)
C3 C4 C18 124.7(6)
C5 C4 C18 118.2(6)
C6 C5 C4 122.6(6)
C5 C6 C1 119.3(6)
C5 C6 C7 119.2(6)
C1 C6 C7 121.4(5)
C8 C7 C22 112.6(5)
C8 C7 C6 110.9(5)
C22 C7 C6 108.5(5)
C13 C8 C9 119.3(6)
C13 C8 C7 119.7(5)
C9 C8 C7 120.8(6)
C10 C9 C8 123.8(6)
C9 C10 C11 114.8(6)
C9 C10 C23 122.7(6)
C11 C10 C23 122.5(6)
C10 C11 C12 127.0(7)
C11 C12 C13 115.0(6)
C11 C12 C27 122.3(6)
C13 C12 C27 122.7(6)
O2 C13 C8 118.7(6)
O2 C13 C12 121.2(6)
C8 C13 C12 120.1(6)
C16 C14 C15 114.0(7)
C16 C14 C2 111.2(6)
C15 C14 C2 109.0(6)
C16 C14 C17 105.3(6)
C15 C14 C17 104.8(6)
C2 C14 C17 112.3(6)
C19 C18 C20 111.2(7)
C19 C18 C21 108.3(6)
C20 C18 C21 108.4(7)
C19 C18 C4 112.5(6)
C20 C18 C4 109.0(6)
C21 C18 C4 107.3(6)
C25 C23 C26 109.8(8)
C25 C23 C24 108.1(9)
C26 C23 C24 101.2(8)
C25 C23 C10 108.9(5)
C26 C23 C10 115.0(6)
C24 C23 C10 113.4(6)
C29 C27 C12 112.1(6)
C29 C27 C28 107.9(6)
C12 C27 C28 112.8(6)
C29 C27 C30 110.5(6)
C12 C27 C30 110.9(6)
C28 C27 C30 102.2(6)
O4 C31 C36 118.8(6)
O4 C31 C32 122.3(6)
C36 C31 C32 118.8(6)
O4 C31 Li3 59.6(3)
C36 C31 Li3 87.8(4)
C32 C31 Li3 121.5(5)
O4 C31 Li4 38.1(3)
C36 C31 Li4 102.4(4)
C32 C31 Li4 126.4(5)
Li3 C31 Li4 90.7(3)
C33 C32 C31 117.5(6)
C33 C32 C44 121.0(6)
C31 C32 C44 121.5(6)
C32 C33 C34 124.6(6)
C35 C34 C33 115.2(6)
C35 C34 C48 121.7(6)
C33 C34 C48 123.0(6)
C34 C35 C36 124.1(6)
C35 C36 C31 119.7(6)
C35 C36 C37 117.0(6)
C31 C36 C37 123.2(6)
C38 C37 C36 111.6(5)
C38 C37 C52 113.4(5)
C36 C37 C52 109.9(5)
C39 C38 C43 120.3(6)
C39 C38 C37 119.9(6)
C43 C38 C37 119.8(5)
C38 C39 C40 122.0(6)
C41 C40 C39 118.3(6)
C41 C40 C53 122.6(6)
C39 C40 C53 118.8(7)
C40 C41 C42 121.2(6)
C41 C42 C43 120.5(6)
C41 C42 C57 117.8(6)
C43 C42 C57 121.7(6)
O3 C43 C42 123.6(6)
O3 C43 C38 118.9(6)
C42 C43 C38 117.5(6)
C45 C44 C47 108.9(6)
C45 C44 C46 108.5(7)
C47 C44 C46 104.6(6)
C45 C44 C32 111.2(6)
C47 C44 C32 112.1(6)
C46 C44 C32 111.4(6)
C50 C48 C34 110.2(6)
C50 C48 C51 107.2(6)
C34 C48 C51 110.7(6)
C50 C48 C49 108.1(6)
C34 C48 C49 113.6(6)
C51 C48 C49 106.8(6)
C56 C53 C54 103.9(11)
C56 C53 C55 114.3(11)
C54 C53 C55 106.7(9)
C56 C53 C40 110.3(7)
C54 C53 C40 111.3(7)
C55 C53 C40 110.1(7)
C60 C57 C58 111.7(6)
C60 C57 C59 108.9(7)
C58 C57 C59 105.9(6)
C60 C57 C42 109.2(6)
C58 C57 C42 111.9(6)
C59 C57 C42 109.2(5)
O6 C61 C62 106.1(7)
C63 C62 C61 104.8(7)
C62 C63 C64 106.1(7)
O6 C64 C63 103.9(6)
C66 C65 O8 109.5(6)
C65 C66 C67 105.7(8)
C66 C67 C68 106.8(8)
O8 C68 C67 102.0(6)
O7 C69 C70 107.1(6)
C71 C70 C69 110.0(6)
C70 C71 C72 107.0(6)
O7 C72 C71 107.4(5)
O5 C73 C74 111.0(3)
C75 C74 C73 117.1(4)
C74 C75 C76 114.1(5)

loop_
_geom_bond_atom_site_label_1
_geom_bond_atom_site_label_2
_geom_bond_distance
Li1 O2 1.873(11)
Li1 O6 2.015(11)
Li1 O5 2.034(12)
Li1 O1 2.341(14)
Li1 Li2 2.498(13)
Li1 Li5 2.571(18)
Li1 C1 2.734(14)
Li2 O2 1.816(13)
Li2 O3 1.860(13)
Li2 O5 2.022(5)
Li2 Li3 2.594(16)
Li2 Li5 3.332(7)
Li3 O3 1.871(11)
Li3 O7 1.971(11)
Li3 O5 2.093(10)
Li3 O4 2.308(12)
Li3 Li5 2.589(14)
Li3 C31 2.676(13)
Li4 O4 1.911(12)
Li4 O8 1.891(6)
Li4 O1 1.903(11)
Li4 Li5 2.413(7)
Li4 C31 2.782(15)
Li5 O4 1.792(12)
Li5 O1 1.833(11)
Li5 O5 1.880(6)
O1 C1 1.348(6)
O2 C13 1.352(6)
O3 C43 1.330(6)
O4 C31 1.349(6)
O5 C73 1.402(3)
O6 C61 1.432(8)
O6 C64 1.447(8)
O7 C69 1.416(8)
O7 C72 1.434(7)
O8 C65 1.420(7)
O8 C68 1.457(7)
C1 C2 1.387(8)
C1 C6 1.420(8)
C2 C3 1.433(7)
C2 C14 1.543(8)
C3 C4 1.345(8)
C4 C5 1.410(7)
C4 C18 1.557(8)
C5 C6 1.373(7)
C6 C7 1.541(7)
C7 C8 1.535(8)
C7 C22 1.527(7)
C8 C13 1.394(8)
C8 C9 1.375(7)
C9 C10 1.375(8)
C10 C11 1.357(9)
C10 C23 1.517(8)
C11 C12 1.400(8)
C12 C13 1.418(8)
C12 C27 1.497(9)
C14 C16 1.527(9)
C14 C15 1.537(9)
C14 C17 1.559(8)
C18 C19 1.513(8)
C18 C20 1.541(10)
C18 C21 1.519(10)
C23 C25 1.453(7)
C23 C26 1.459(8)
C23 C24 1.502(9)
C27 C29 1.504(8)
C27 C28 1.566(9)
C27 C30 1.575(9)
C31 C36 1.401(8)
C31 C32 1.450(8)
C32 C33 1.369(7)
C32 C44 1.533(8)
C33 C34 1.435(8)
C34 C35 1.361(7)
C34 C48 1.504(8)
C35 C36 1.394(7)
C36 C37 1.534(8)
C37 C38 1.503(8)
C37 C52 1.543(8)
C38 C39 1.381(8)
C38 C43 1.434(8)
C39 C40 1.405(9)
C40 C41 1.395(9)
C40 C53 1.552(9)
C41 C42 1.402(8)
C42 C43 1.423(8)
C42 C57 1.579(8)
C44 C45 1.496(10)
C44 C47 1.522(8)
C44 C46 1.524(9)
C48 C50 1.537(10)
C48 C51 1.544(9)
C48 C49 1.538(9)
C53 C56 1.349(12)
C53 C54 1.407(12)
C53 C55 1.468(11)
C57 C60 1.476(10)
C57 C58 1.536(9)
C57 C59 1.556(9)
C61 C62 1.486(10)
C62 C63 1.419(9)
C63 C64 1.514(9)
C65 C66 1.433(9)
C66 C67 1.460(6)
C67 C68 1.505(9)
C69 C70 1.438(10)
C70 C71 1.394(9)
C71 C72 1.459(8)
C73 C74 1.555(5)
C74 C75 1.455(5)
C75 C76 1.529(7)
